data_4086219
loop_
_publ_author_name
'Karwasara, Surendar'
'Siwatch, Rahul Kumar'
'Jha, Chandan Kumar'
'Nagendran, Selvarajan'

_publ_section_title
;
 Aminotroponiminatosilathio- and Siloxygermylenes: Reactivity Comparison
;
_journal_issue 13
_journal_name_full Organometallics
_journal_page_first 3246
_journal_paper_doi 10.1021/acs.organomet.5b00286
_journal_volume 34
_journal_year 2015
_chemical_formula_moiety 'C36 H64 Ge2 N4 O4 Si2'
_chemical_formula_sum 'C36 H64 Ge2 N4 O4 Si2'
_chemical_formula_weight 818.31
_chemical_name_systematic
; 
 ? 
;
_space_group_IT_number 2
_symmetry_cell_setting triclinic
_symmetry_space_group_name_Hall '-P 1'
_symmetry_space_group_name_H-M 'P -1'
_atom_sites_solution_hydrogens geom
_atom_sites_solution_primary direct
_atom_sites_solution_secondary difmap
_audit_creation_method SHELXL-97
_cell_angle_alpha 77.977(8)
_cell_angle_beta 64.611(12)
_cell_angle_gamma 60.93
_cell_formula_units_Z 1
_cell_length_a 10.639(8)
_cell_length_b 10.949(8)
_cell_length_c 11.394(9)
_cell_measurement_temperature 150(2)
_cell_volume 1048.0(14)
_computing_cell_refinement 'Bruker SMART'
_computing_data_collection 'Bruker SMART'
_computing_data_reduction 'Bruker SAINT'
_computing_molecular_graphics 'Bruker SHELXTL'
_computing_publication_material 'Bruker SHELXTL'
_computing_structure_refinement 'SHELXL-97 (Sheldrick, 1997)'
_computing_structure_solution 'SHELXS-97 (Sheldrick, 1990)'
_diffrn_ambient_temperature 150(2)
_diffrn_measured_fraction_theta_full 1.000
_diffrn_measured_fraction_theta_max 1.000
_diffrn_measurement_device_type 'CCD area detector'
_diffrn_measurement_method 'phi and omega scans'
_diffrn_radiation_monochromator graphite
_diffrn_radiation_source 'fine-focus sealed tube'
_diffrn_radiation_type MoK\a
_diffrn_radiation_wavelength 0.71073
_diffrn_reflns_av_R_equivalents 0.0385
_diffrn_reflns_av_sigmaI/netI 0.0821
_diffrn_reflns_limit_h_max 11
_diffrn_reflns_limit_h_min -12
_diffrn_reflns_limit_k_max 13
_diffrn_reflns_limit_k_min -13
_diffrn_reflns_limit_l_max 12
_diffrn_reflns_limit_l_min -13
_diffrn_reflns_number 5377
_diffrn_reflns_theta_full 24.99
_diffrn_reflns_theta_max 24.99
_diffrn_reflns_theta_min 2.13
_exptl_absorpt_coefficient_mu 1.531
_exptl_absorpt_correction_T_max 0.515
_exptl_absorpt_correction_T_min 0.493
_exptl_absorpt_correction_type multi-scan
_exptl_absorpt_process_details '(SADABS; Bruker, 2000)'
_exptl_crystal_colour yellow
_exptl_crystal_density_diffrn 1.297
_exptl_crystal_density_method 'not measured'
_exptl_crystal_description block
_exptl_crystal_F_000 432.0
_exptl_crystal_size_max 0.469
_exptl_crystal_size_mid 0.455
_exptl_crystal_size_min 0.433
_refine_diff_density_max 0.659
_refine_diff_density_min -0.877
_refine_diff_density_rms 0.104
_refine_ls_extinction_method none
_refine_ls_goodness_of_fit_ref 1.044
_refine_ls_hydrogen_treatment constr
_refine_ls_matrix_type full
_refine_ls_number_parameters 224
_refine_ls_number_reflns 3381
_refine_ls_number_restraints 0
_refine_ls_restrained_S_all 1.044
_refine_ls_R_factor_all 0.0704
_refine_ls_R_factor_gt 0.0538
_refine_ls_shift/su_max 0.000
_refine_ls_shift/su_mean 0.000
_refine_ls_structure_factor_coef Fsqd
_refine_ls_weighting_details 'calc w=1/[\s^2^(Fo^2^)+(0.0685P)^2^+0.0000P] where P=(Fo^2^+2Fc^2^)/3'
_refine_ls_weighting_scheme calc
_refine_ls_wR_factor_gt 0.1294
_refine_ls_wR_factor_ref 0.1403
_reflns_number_gt 2667
_reflns_number_total 3681
_reflns_threshold_expression >2sigma(I)
_cod_data_source_file om5b00286_si_001.cif
_cod_data_source_block sur195m
_cod_database_code 4086219

loop_
_symmetry_equiv_pos_as_xyz
'x, y, z'
'-x, -y, -z'

loop_
_atom_site_label
_atom_site_type_symbol
_atom_site_fract_x
_atom_site_fract_y
_atom_site_fract_z
_atom_site_U_iso_or_equiv
_atom_site_adp_type
_atom_site_occupancy
_atom_site_symmetry_multiplicity
_atom_site_calc_flag
_atom_site_refinement_flags
Ge1 Ge 0.90322(5) 0.97774(5) 0.61789(5) 0.0317(2) Uani 1 1 d .
O1 O 0.9976(4) 0.8397(4) 0.7102(3) 0.0412(9) Uani 1 1 d .
O2 O 0.9878(4) 1.0966(4) 0.5463(3) 0.0393(9) Uani 1 1 d .
Si1 Si 1.17231(16) 0.72942(16) 0.70135(15) 0.0430(4) Uani 1 1 d .
N1 N 0.7532(4) 1.0974(4) 0.7722(4) 0.0357(10) Uani 1 1 d .
N2 N 0.7182(4) 0.9723(4) 0.6360(4) 0.0347(10) Uani 1 1 d .
C1 C 0.6109(5) 1.1078(5) 0.8209(5) 0.0365(12) Uani 1 1 d .
C2 C 0.4950(6) 1.1797(6) 0.9373(5) 0.0474(14) Uani 1 1 d .
H2 H 0.5266 1.2200 0.9767 0.057 Uiso 1 1 calc R
C3 C 0.3426(6) 1.2008(6) 1.0031(6) 0.0557(16) Uani 1 1 d .
H3 H 0.2910 1.2475 1.0819 0.067 Uiso 1 1 calc R
C4 C 0.2551(6) 1.1636(6) 0.9706(6) 0.0594(18) Uani 1 1 d .
H4 H 0.1525 1.1904 1.0284 0.071 Uiso 1 1 calc R
C5 C 0.3022(6) 1.0923(6) 0.8636(6) 0.0526(16) Uani 1 1 d .
H5 H 0.2262 1.0786 0.8561 0.063 Uiso 1 1 calc R
C6 C 0.4478(5) 1.0369(6) 0.7636(5) 0.0432(13) Uani 1 1 d .
H6 H 0.4532 0.9911 0.7001 0.052 Uiso 1 1 calc R
C7 C 0.5884(5) 1.0369(5) 0.7403(5) 0.0383(13) Uani 1 1 d .
C8 C 0.8084(6) 1.1548(6) 0.8353(5) 0.0436(13) Uani 1 1 d .
H8A H 0.9163 1.0907 0.8208 0.052 Uiso 1 1 calc R
H8B H 0.7489 1.1586 0.9282 0.052 Uiso 1 1 calc R
C9 C 0.7159(6) 0.8997(5) 0.5429(5) 0.0386(12) Uani 1 1 d .
H9A H 0.8032 0.8899 0.4615 0.046 Uiso 1 1 calc R
H9B H 0.6213 0.9574 0.5265 0.046 Uiso 1 1 calc R
C10 C 0.7970(6) 1.2999(6) 0.7897(6) 0.0498(15) Uani 1 1 d .
H10 H 0.8593 1.2945 0.6962 0.060 Uiso 1 1 calc R
C11 C 0.7239(6) 0.7546(6) 0.5865(6) 0.0479(14) Uani 1 1 d .
H11 H 0.6362 0.7647 0.6691 0.057 Uiso 1 1 calc R
C12 C 0.8702(9) 1.3382(8) 0.8575(7) 0.079(2) Uani 1 1 d .
H12A H 0.8695 1.4268 0.8259 0.118 Uiso 1 1 calc R
H12B H 0.9755 1.2678 0.8396 0.118 Uiso 1 1 calc R
H12C H 0.8114 1.3439 0.9496 0.118 Uiso 1 1 calc R
C13 C 0.6334(7) 1.4126(6) 0.8110(6) 0.0649(18) Uani 1 1 d .
H13A H 0.5711 1.4237 0.9025 0.097 Uiso 1 1 calc R
H13B H 0.5889 1.3866 0.7687 0.097 Uiso 1 1 calc R
H13C H 0.6363 1.4992 0.7755 0.097 Uiso 1 1 calc R
C14 C 0.8734(6) 0.6562(6) 0.6072(6) 0.0558(16) Uani 1 1 d .
H14A H 0.8778 0.5651 0.6295 0.084 Uiso 1 1 calc R
H14B H 0.8762 0.6909 0.6764 0.084 Uiso 1 1 calc R
H14C H 0.9609 0.6505 0.5288 0.084 Uiso 1 1 calc R
C15 C 0.7070(8) 0.6973(7) 0.4863(7) 0.0708(19) Uani 1 1 d .
H15A H 0.7822 0.7006 0.4018 0.106 Uiso 1 1 calc R
H15B H 0.6041 0.7528 0.4864 0.106 Uiso 1 1 calc R
H15C H 0.7242 0.6023 0.5076 0.106 Uiso 1 1 calc R
C16 C 1.2404(8) 0.8128(7) 0.7728(7) 0.0695(19) Uani 1 1 d .
H16A H 1.2431 0.8948 0.7237 0.104 Uiso 1 1 calc R
H16B H 1.3429 0.7481 0.7700 0.104 Uiso 1 1 calc R
H16C H 1.1703 0.8385 0.8613 0.104 Uiso 1 1 calc R
C17 C 1.3117(6) 0.6813(7) 0.5321(6) 0.0644(18) Uani 1 1 d .
H17A H 1.2727 0.6492 0.4893 0.097 Uiso 1 1 calc R
H17B H 1.4102 0.6082 0.5318 0.097 Uiso 1 1 calc R
H17C H 1.3248 0.7614 0.4872 0.097 Uiso 1 1 calc R
C18 C 1.1644(7) 0.5700(6) 0.7955(6) 0.0609(17) Uani 1 1 d .
H18A H 1.0921 0.5958 0.8835 0.091 Uiso 1 1 calc R
H18B H 1.2659 0.5051 0.7949 0.091 Uiso 1 1 calc R
H18C H 1.1312 0.5274 0.7565 0.091 Uiso 1 1 calc R

loop_
_atom_site_aniso_label
_atom_site_aniso_U_11
_atom_site_aniso_U_22
_atom_site_aniso_U_33
_atom_site_aniso_U_23
_atom_site_aniso_U_13
_atom_site_aniso_U_12
Ge1 0.0222(3) 0.0365(3) 0.0302(3) -0.0062(2) -0.0036(2) -0.0117(2)
O1 0.0273(16) 0.042(2) 0.039(2) -0.0012(17) -0.0085(15) -0.0081(16)
O2 0.0317(17) 0.044(2) 0.036(2) -0.0135(16) -0.0020(15) -0.0162(16)
Si1 0.0332(7) 0.0418(9) 0.0475(9) -0.0042(7) -0.0146(7) -0.0113(7)
N1 0.028(2) 0.034(2) 0.038(2) -0.0078(19) -0.0055(18) -0.0122(18)
N2 0.0250(19) 0.042(3) 0.031(2) -0.0048(19) -0.0050(17) -0.0136(19)
C1 0.029(2) 0.037(3) 0.034(3) -0.003(2) -0.005(2) -0.013(2)
C2 0.041(3) 0.056(4) 0.029(3) -0.011(3) 0.001(2) -0.018(3)
C3 0.041(3) 0.055(4) 0.040(3) -0.012(3) 0.005(3) -0.012(3)
C4 0.030(3) 0.063(4) 0.056(4) -0.001(3) 0.002(3) -0.015(3)
C5 0.030(3) 0.065(4) 0.050(4) -0.002(3) -0.004(3) -0.021(3)
C6 0.029(2) 0.049(3) 0.046(3) -0.004(3) -0.012(2) -0.015(2)
C7 0.026(2) 0.040(3) 0.040(3) 0.003(2) -0.009(2) -0.013(2)
C8 0.034(3) 0.049(3) 0.043(3) -0.008(3) -0.011(2) -0.015(3)
C9 0.037(3) 0.046(3) 0.033(3) -0.005(2) -0.009(2) -0.020(2)
C10 0.042(3) 0.045(4) 0.057(4) -0.012(3) -0.011(3) -0.018(3)
C11 0.043(3) 0.054(4) 0.048(3) -0.009(3) -0.011(3) -0.025(3)
C12 0.103(6) 0.085(5) 0.088(5) 0.001(4) -0.048(5) -0.061(5)
C13 0.063(4) 0.049(4) 0.067(4) -0.011(3) -0.010(3) -0.023(3)
C14 0.052(3) 0.046(4) 0.066(4) -0.001(3) -0.019(3) -0.022(3)
C15 0.087(5) 0.065(5) 0.083(5) -0.009(4) -0.041(4) -0.040(4)
C16 0.066(4) 0.077(5) 0.081(5) -0.005(4) -0.036(4) -0.034(4)
C17 0.034(3) 0.064(4) 0.062(4) -0.011(3) -0.013(3) 0.001(3)
C18 0.056(4) 0.056(4) 0.063(4) 0.004(3) -0.025(3) -0.019(3)

loop_
_atom_type_symbol
_atom_type_description
_atom_type_scat_dispersion_real
_atom_type_scat_dispersion_imag
_atom_type_scat_source
C C 0.0033 0.0016 'International Tables Vol C Tables 4.2.6.8 and 6.1.1.4'
H H 0.0000 0.0000 'International Tables Vol C Tables 4.2.6.8 and 6.1.1.4'
N N 0.0061 0.0033 'International Tables Vol C Tables 4.2.6.8 and 6.1.1.4'
O O 0.0106 0.0060 'International Tables Vol C Tables 4.2.6.8 and 6.1.1.4'
Si Si 0.0817 0.0704 'International Tables Vol C Tables 4.2.6.8 and 6.1.1.4'
Ge Ge 0.1547 1.8001 'International Tables Vol C Tables 4.2.6.8 and 6.1.1.4'

loop_
_geom_angle_atom_site_label_1
_geom_angle_atom_site_label_2
_geom_angle_atom_site_label_3
_geom_angle
_geom_angle_site_symmetry_1
_geom_angle_site_symmetry_3
O1 Ge1 O2 114.97(17) . .
O1 Ge1 O2 102.28(16) . 2_776
O2 Ge1 O2 83.18(16) . 2_776
O1 Ge1 N2 109.31(17) . .
O2 Ge1 N2 135.32(17) . .
O2 Ge1 N2 93.36(16) 2_776 .
O1 Ge1 N1 92.50(17) . .
O2 Ge1 N1 91.78(16) . .
O2 Ge1 N1 165.17(17) 2_776 .
N2 Ge1 N1 80.40(16) . .
O1 Ge1 Ge1 115.02(11) . 2_776
O2 Ge1 Ge1 42.10(10) . 2_776
O2 Ge1 Ge1 41.08(11) 2_776 2_776
N2 Ge1 Ge1 120.68(13) . 2_776
N1 Ge1 Ge1 132.31(13) . 2_776
Si1 O1 Ge1 139.4(2) . .
Ge1 O2 Ge1 96.82(16) . 2_776
O1 Si1 C17 112.3(2) . .
O1 Si1 C16 108.4(3) . .
C17 Si1 C16 107.6(3) . .
O1 Si1 C18 108.1(2) . .
C17 Si1 C18 109.9(3) . .
C16 Si1 C18 110.5(3) . .
C1 N1 C8 123.8(4) . .
C1 N1 Ge1 116.5(3) . .
C8 N1 Ge1 119.2(3) . .
C7 N2 C9 120.4(4) . .
C7 N2 Ge1 117.1(3) . .
C9 N2 Ge1 122.5(3) . .
N1 C1 C2 123.0(5) . .
N1 C1 C7 112.6(4) . .
C2 C1 C7 124.4(4) . .
C3 C2 C1 131.3(6) . .
C3 C2 H2 114.3 . .
C1 C2 H2 114.3 . .
C4 C3 C2 130.3(6) . .
C4 C3 H3 114.9 . .
C2 C3 H3 114.9 . .
C5 C4 C3 127.2(5) . .
C5 C4 H4 116.4 . .
C3 C4 H4 116.4 . .
C4 C5 C6 129.1(6) . .
C4 C5 H5 115.5 . .
C6 C5 H5 115.5 . .
C5 C6 C7 132.1(5) . .
C5 C6 H6 113.9 . .
C7 C6 H6 113.9 . .
N2 C7 C6 121.6(5) . .
N2 C7 C1 113.0(4) . .
C6 C7 C1 125.4(4) . .
N1 C8 C10 115.6(5) . .
N1 C8 H8A 108.4 . .
C10 C8 H8A 108.4 . .
N1 C8 H8B 108.4 . .
C10 C8 H8B 108.4 . .
H8A C8 H8B 107.4 . .
N2 C9 C11 114.9(4) . .
N2 C9 H9A 108.6 . .
C11 C9 H9A 108.6 . .
N2 C9 H9B 108.6 . .
C11 C9 H9B 108.6 . .
H9A C9 H9B 107.5 . .
C13 C10 C8 114.3(5) . .
C13 C10 C12 110.6(5) . .
C8 C10 C12 108.5(5) . .
C13 C10 H10 107.7 . .
C8 C10 H10 107.7 . .
C12 C10 H10 107.7 . .
C14 C11 C15 111.4(5) . .
C14 C11 C9 111.4(4) . .
C15 C11 C9 109.0(5) . .
C14 C11 H11 108.3 . .
C15 C11 H11 108.3 . .
C9 C11 H11 108.3 . .
C10 C12 H12A 109.5 . .
C10 C12 H12B 109.5 . .
H12A C12 H12B 109.5 . .
C10 C12 H12C 109.5 . .
H12A C12 H12C 109.5 . .
H12B C12 H12C 109.5 . .
C10 C13 H13A 109.5 . .
C10 C13 H13B 109.5 . .
H13A C13 H13B 109.5 . .
C10 C13 H13C 109.5 . .
H13A C13 H13C 109.5 . .
H13B C13 H13C 109.5 . .
C11 C14 H14A 109.5 . .
C11 C14 H14B 109.5 . .
H14A C14 H14B 109.5 . .
C11 C14 H14C 109.5 . .
H14A C14 H14C 109.5 . .
H14B C14 H14C 109.5 . .
C11 C15 H15A 109.5 . .
C11 C15 H15B 109.5 . .
H15A C15 H15B 109.5 . .
C11 C15 H15C 109.5 . .
H15A C15 H15C 109.5 . .
H15B C15 H15C 109.5 . .
Si1 C16 H16A 109.5 . .
Si1 C16 H16B 109.5 . .
H16A C16 H16B 109.5 . .
Si1 C16 H16C 109.5 . .
H16A C16 H16C 109.5 . .
H16B C16 H16C 109.5 . .
Si1 C17 H17A 109.5 . .
Si1 C17 H17B 109.5 . .
H17A C17 H17B 109.5 . .
Si1 C17 H17C 109.5 . .
H17A C17 H17C 109.5 . .
H17B C17 H17C 109.5 . .
Si1 C18 H18A 109.5 . .
Si1 C18 H18B 109.5 . .
H18A C18 H18B 109.5 . .
Si1 C18 H18C 109.5 . .
H18A C18 H18C 109.5 . .
H18B C18 H18C 109.5 . .

loop_
_geom_bond_atom_site_label_1
_geom_bond_atom_site_label_2
_geom_bond_distance
_geom_bond_site_symmetry_2
Ge1 O1 1.779(4) .
Ge1 O2 1.798(3) .
Ge1 O2 1.834(3) 2_776
Ge1 N2 1.918(4) .
Ge1 N1 1.969(4) .
Ge1 Ge1 2.7168(18) 2_776
O1 Si1 1.623(4) .
O2 Ge1 1.834(3) 2_776
Si1 C17 1.846(6) .
Si1 C16 1.865(6) .
Si1 C18 1.868(6) .
N1 C1 1.323(6) .
N1 C8 1.471(6) .
N2 C7 1.346(6) .
N2 C9 1.468(6) .
C1 C2 1.410(6) .
C1 C7 1.474(7) .
C2 C3 1.382(7) .
C2 H2 0.9300 .
C3 C4 1.377(9) .
C3 H3 0.9300 .
C4 C5 1.357(8) .
C4 H4 0.9300 .
C5 C6 1.388(7) .
C5 H5 0.9300 .
C6 C7 1.402(7) .
C6 H6 0.9300 .
C8 C10 1.527(7) .
C8 H8A 0.9700 .
C8 H8B 0.9700 .
C9 C11 1.534(7) .
C9 H9A 0.9700 .
C9 H9B 0.9700 .
C10 C13 1.512(8) .
C10 C12 1.533(8) .
C10 H10 0.9800 .
C11 C14 1.515(8) .
C11 C15 1.520(8) .
C11 H11 0.9800 .
C12 H12A 0.9600 .
C12 H12B 0.9600 .
C12 H12C 0.9600 .
C13 H13A 0.9600 .
C13 H13B 0.9600 .
C13 H13C 0.9600 .
C14 H14A 0.9600 .
C14 H14B 0.9600 .
C14 H14C 0.9600 .
C15 H15A 0.9600 .
C15 H15B 0.9600 .
C15 H15C 0.9600 .
C16 H16A 0.9600 .
C16 H16B 0.9600 .
C16 H16C 0.9600 .
C17 H17A 0.9600 .
C17 H17B 0.9600 .
C17 H17C 0.9600 .
C18 H18A 0.9600 .
C18 H18B 0.9600 .
C18 H18C 0.9600 .

loop_
_geom_torsion_atom_site_label_1
_geom_torsion_atom_site_label_2
_geom_torsion_atom_site_label_3
_geom_torsion_atom_site_label_4
_geom_torsion
_geom_torsion_site_symmetry_1
_geom_torsion_site_symmetry_4
O2 Ge1 O1 Si1 -43.1(4) . .
O2 Ge1 O1 Si1 45.0(4) 2_776 .
N2 Ge1 O1 Si1 143.0(3) . .
N1 Ge1 O1 Si1 -136.3(4) . .
Ge1 Ge1 O1 Si1 3.6(4) 2_776 .
O1 Ge1 O2 Ge1 100.40(18) . 2_776
O2 Ge1 O2 Ge1 0.000(1) 2_776 2_776
N2 Ge1 O2 Ge1 -87.9(2) . 2_776
N1 Ge1 O2 Ge1 -166.01(17) . 2_776
Ge1 O1 Si1 C17 -30.4(5) . .
Ge1 O1 Si1 C16 88.3(4) . .
Ge1 O1 Si1 C18 -151.9(4) . .
O1 Ge1 N1 C1 -103.4(4) . .
O2 Ge1 N1 C1 141.5(4) . .
O2 Ge1 N1 C1 71.8(7) 2_776 .
N2 Ge1 N1 C1 5.8(4) . .
Ge1 Ge1 N1 C1 128.9(3) 2_776 .
O1 Ge1 N1 C8 69.2(4) . .
O2 Ge1 N1 C8 -45.9(4) . .
O2 Ge1 N1 C8 -115.6(6) 2_776 .
N2 Ge1 N1 C8 178.3(4) . .
Ge1 Ge1 N1 C8 -58.6(4) 2_776 .
O1 Ge1 N2 C7 84.8(4) . .
O2 Ge1 N2 C7 -87.3(4) . .
O2 Ge1 N2 C7 -171.0(4) 2_776 .
N1 Ge1 N2 C7 -4.5(4) . .
Ge1 Ge1 N2 C7 -138.4(3) 2_776 .
O1 Ge1 N2 C9 -94.2(4) . .
O2 Ge1 N2 C9 93.8(4) . .
O2 Ge1 N2 C9 10.1(4) 2_776 .
N1 Ge1 N2 C9 176.5(4) . .
Ge1 Ge1 N2 C9 42.6(4) 2_776 .
C8 N1 C1 C2 2.2(8) . .
Ge1 N1 C1 C2 174.4(4) . .
C8 N1 C1 C7 -178.0(4) . .
Ge1 N1 C1 C7 -5.8(6) . .
N1 C1 C2 C3 -179.5(6) . .
C7 C1 C2 C3 0.7(10) . .
C1 C2 C3 C4 -3.9(12) . .
C2 C3 C4 C5 1.7(12) . .
C3 C4 C5 C6 1.7(11) . .
C4 C5 C6 C7 -0.5(11) . .
C9 N2 C7 C6 0.1(8) . .
Ge1 N2 C7 C6 -178.9(4) . .
C9 N2 C7 C1 -178.3(4) . .
Ge1 N2 C7 C1 2.7(6) . .
C5 C6 C7 N2 178.4(6) . .
C5 C6 C7 C1 -3.4(10) . .
N1 C1 C7 N2 2.1(7) . .
C2 C1 C7 N2 -178.1(5) . .
N1 C1 C7 C6 -176.3(5) . .
C2 C1 C7 C6 3.5(9) . .
C1 N1 C8 C10 -95.1(6) . .
Ge1 N1 C8 C10 93.0(5) . .
C7 N2 C9 C11 -78.9(6) . .
Ge1 N2 C9 C11 100.1(4) . .
N1 C8 C10 C13 60.3(7) . .
N1 C8 C10 C12 -175.8(5) . .
N2 C9 C11 C14 -61.2(6) . .
N2 C9 C11 C15 175.4(4) . .
